data_4135114
loop_
_publ_author_name
'Scriven, Lorel M.'
'Kaiser, Katharina'
'Schulz, Fabian'
'Sterling, Alistair J.'
'Woltering, Steffen L.'
'Gawel, Przemyslaw'
'Christensen, Kirsten E.'
'Anderson, Harry L.'
'Gross, Leo'

_publ_section_title
;
 Synthesis of Cyclo[18]carbon via Debromination of
 C<sub>18</sub>Br<sub>6</sub>.
;
_journal_issue 30
_journal_name_full 'Journal of the American Chemical Society'
_journal_page_first 12921
_journal_page_last 12924
_journal_paper_doi 10.1021/jacs.0c05033
_journal_volume 142
_journal_year 2020
_chemical_absolute_configuration ad
_chemical_formula_moiety 'C18 Br6'
_chemical_formula_sum 'C18 Br6'
_chemical_formula_weight 695.62
_chemical_melting_point ?
_space_group_IT_number 43
_space_group_name_Hall 'F 2 -2d'
_space_group_name_H-M_alt 'F d d 2'
_symmetry_cell_setting orthorhombic
_symmetry_space_group_name_Hall 'F 2 -2d'
_symmetry_space_group_name_H-M 'F d d 2'
_atom_sites_solution_hydrogens difmap
_atom_sites_solution_primary other
_audit_creation_date 2020-04-14
_audit_creation_method 'CRYSTALS_ver_14.61_build_7491 '
_cell_angle_alpha 90
_cell_angle_beta 90
_cell_angle_gamma 90
_cell_formula_units_Z 8
_cell_length_a 21.6885(16)
_cell_length_b 13.647(4)
_cell_length_c 12.5084(11)
_cell_measurement_reflns_used 408
_cell_measurement_temperature 150
_cell_measurement_theta_max 47.67
_cell_measurement_theta_min 5.20
_cell_volume 3702.3(12)
_computing_cell_refinement
; 
 CrysAlisPro (Rigaku Oxford Diffraction, 2017) 
;
_computing_data_collection 'SuperNova, (Oxford Diffraction, 2010)'
_computing_data_reduction
; 
 CrysAlisPro (Rigaku Oxford Diffraction, 2017) 
;
_computing_molecular_graphics 'CAMERON (Watkin et al., 1996)'
_computing_publication_material 'CRYSTALS (Betteridge et al., 2003)'
_computing_structure_refinement 'CRYSTALS (Betteridge et al., 2003)'
_computing_structure_solution 'SHELXT '
_diffrn_ambient_temperature 150
_diffrn_measured_fraction_theta_full 1.000
_diffrn_measured_fraction_theta_max 1.000
_diffrn_measurement_device Area
_diffrn_measurement_device_type 'Oxford Diffraction SuperNova'
_diffrn_measurement_method \w
_diffrn_radiation_monochromator 'focussing mirrors'
_diffrn_radiation_type 'Cu K\a'
_diffrn_radiation_wavelength 1.54184
_diffrn_reflns_av_R_equivalents 0.1301
_diffrn_reflns_av_sigmaI/netI 0.1830
_diffrn_reflns_av_unetI/netI 0.099
_diffrn_reflns_limit_h_max 21
_diffrn_reflns_limit_h_min 0
_diffrn_reflns_limit_k_max 13
_diffrn_reflns_limit_k_min 0
_diffrn_reflns_limit_l_max 12
_diffrn_reflns_limit_l_min -11
_diffrn_reflns_number 906
_diffrn_reflns_theta_full 50.225
_diffrn_reflns_theta_max 50.225
_diffrn_reflns_theta_min 5.212
_diffrn_standards_number 0
_exptl_absorpt_coefficient_mu 15.648
_exptl_absorpt_correction_T_max 0.86
_exptl_absorpt_correction_T_min 0.27
_exptl_absorpt_correction_type multi-scan
_exptl_absorpt_process_details
; 
 CrysAlisPro (Rigaku Oxford Diffraction, 2017) 
;
_exptl_crystal_colour clear_intense_red
_exptl_crystal_density_diffrn 2.496
_exptl_crystal_density_meas ?
_exptl_crystal_density_method 'not measured'
_exptl_crystal_description plate
_exptl_crystal_F_000 2544
_exptl_crystal_size_max 0.04
_exptl_crystal_size_mid 0.04
_exptl_crystal_size_min 0.01
_refine_diff_density_max 2.87
_refine_diff_density_min -1.61
_refine_ls_abs_structure_details
; 
 Parsons, Flack & Wagner (2013), 
 169 Friedel Pairs 
;
_refine_ls_abs_structure_Flack -0.1(2)
_refine_ls_extinction_method None
_refine_ls_goodness_of_fit_ref 0.9687
_refine_ls_hydrogen_treatment noref
_refine_ls_matrix_type full
_refine_ls_number_parameters 110
_refine_ls_number_reflns 902
_refine_ls_number_restraints 219
_refine_ls_R_factor_all 0.2032
_refine_ls_R_factor_gt 0.1297
_refine_ls_shift/su_max 0.0000615
_refine_ls_shift/su_mean 0.0000117
_refine_ls_structure_factor_coef Fsqd
_refine_ls_weighting_details
;
 Method= Modified Sheldrick 
 w=1/[\s^2^(F^2^) + ( 0.20P)^2^ + 0.00P] 
 ,where P=(max(Fo^2^,0) + 2Fc^2^)/3 
;
_refine_ls_weighting_scheme calc
_refine_ls_wR_factor_all 0.3720
_refine_ls_wR_factor_gt 0.2958
_refine_ls_wR_factor_ref 0.3720
_reflns_limit_h_max 21
_reflns_limit_h_min 0
_reflns_limit_k_max 13
_reflns_limit_k_min 0
_reflns_limit_l_max 12
_reflns_limit_l_min -11
_reflns_number_gt 460
_reflns_number_total 906
_reflns_threshold_expression I>2.0\s(I)
_oxford_diffrn_Wilson_B_factor 7.04
_oxford_diffrn_Wilson_scale 550.43
_oxford_refine_ls_r_factor_ref 0.2032
_oxford_refine_ls_scale 0.04987(7)
_oxford_reflns_number_all 902
_oxford_structure_analysis_title '7256-c Fdd2-cba'
_cod_data_source_file ja0c05033_si_002.cif
_cod_data_source_block C18Br6
_cod_depositor_comments
;
The following automatic conversions were performed:

data item '_chemical_melting_point' value 'not measured' was changed
to '?' -- the value is undefined or not given.

data item '_exptl_crystal_density_meas' value 'not measured' was
changed to '?' -- the value is perceived as not measured.

Automatic conversion script
Id: cif_fix_values 7556 2019-12-06 15:28:31Z antanas 

 Adding full bibliography for 4135114.cif.

 Adding full bibliography for 4135114.cif.
;
_cod_original_cell_volume 3702(1)
_cod_original_sg_symbol_H-M 'F d d 2 '
_cod_database_code 4135114
_oxford_refine_reflns_threshold_expression_ref I>-10.0\s(I)
_oxford_refine_ls_r_factor_all 0.2032
_oxford_refine_ls_wr_factor_all 0.3720
_oxford_hooft_y -0.1(3)
_oxford_bijvoet_difference -0.1(2)
_oxford_refined_flack_x 0.2(4)

loop_
_symmetry_equiv_pos_as_xyz
x,y,z
x,y+1/2,z+1/2
x+1/2,y,z+1/2
x+1/2,y+1/2,z
-x,-y,z
-x,-y+1/2,z+1/2
-x+1/2,-y,z+1/2
-x+1/2,-y+1/2,z
-x+1/4,y+1/4,z+1/4
-x+1/4,y+3/4,z+3/4
-x+3/4,y+1/4,z+3/4
-x+3/4,y+3/4,z+1/4
x+1/4,-y+1/4,z+1/4
x+1/4,-y+3/4,z+3/4
x+3/4,-y+1/4,z+3/4
x+3/4,-y+3/4,z+1/4

loop_
_atom_site_label
_atom_site_type_symbol
_atom_site_fract_x
_atom_site_fract_y
_atom_site_fract_z
_atom_site_U_iso_or_equiv
_atom_site_occupancy
_atom_site_adp_type
_atom_site_refinement_flags_posn
_atom_site_refinement_flags_adp
_atom_site_refinement_flags_occupancy
_atom_site_disorder_assembly
_atom_site_disorder_group
_atom_site_attached_hydrogens
Br1 Br 0.4230(3) 0.4901(6) 0.9029(7) 0.1281 1.0000 Uani . U . . . .
C2 C 0.469(2) 0.487(6) 0.776(5) 0.1174 1.0000 Uani . U . . . .
C3 C 0.434(2) 0.498(6) 0.679(5) 0.1165 1.0000 Uani . U . . . .
C4 C 0.408(2) 0.492(6) 0.595(4) 0.1150 1.0000 Uani . U . . . .
C5 C 0.373(2) 0.498(7) 0.504(4) 0.1146 1.0000 Uani . U . . . .
C6 C 0.349(3) 0.501(5) 0.416(4) 0.1189 1.0000 Uani . U . . . .
C7 C 0.318(2) 0.496(6) 0.313(4) 0.1216 1.0000 Uani . U . . . .
Br8 Br 0.2319(2) 0.5004(7) 0.3250(8) 0.1263 1.0000 Uani . U . . . .
Br9 Br 0.3066(3) 0.5085(7) 0.0931(7) 0.1259 1.0000 Uani . U . . . .
C10 C 0.351(3) 0.503(6) 0.225(4) 0.1199 1.0000 Uani . U . . . .
C11 C 0.410(2) 0.506(6) 0.215(4) 0.1190 1.0000 Uani . U . . . .
C12 C 0.465(2) 0.513(6) 0.214(4) 0.1169 1.0000 Uani . U . . . .

loop_
_atom_site_aniso_label
_atom_site_aniso_U_11
_atom_site_aniso_U_22
_atom_site_aniso_U_33
_atom_site_aniso_U_23
_atom_site_aniso_U_13
_atom_site_aniso_U_12
Br1 0.061(3) 0.265(8) 0.058(3) 0.000(5) -0.000(2) -0.008(5)
C2 0.062(8) 0.23(2) 0.057(5) 0.001(8) -0.001(2) -0.008(19)
C3 0.061(12) 0.23(2) 0.059(4) 0.009(13) 0.000(6) -0.008(18)
C4 0.060(13) 0.23(2) 0.057(10) 0.018(15) 0.002(9) -0.011(17)
C5 0.055(12) 0.24(2) 0.052(8) 0.022(17) 0.007(8) -0.011(18)
C6 0.059(7) 0.25(2) 0.052(5) 0.019(16) 0.006(7) -0.007(18)
C7 0.060(3) 0.251(19) 0.054(4) 0.021(15) 0.003(4) -0.000(17)
Br8 0.060(3) 0.268(8) 0.051(3) -0.001(4) 0.004(2) 0.004(6)
Br9 0.066(3) 0.260(7) 0.052(3) 0.004(5) -0.000(2) 0.000(6)
C10 0.060(4) 0.25(2) 0.052(5) 0.018(15) 0.003(3) 0.008(19)
C11 0.060(5) 0.24(2) 0.052(12) 0.014(14) 0.004(4) 0.01(2)
C12 0.060(5) 0.24(3) 0.047(16) 0.005(8) -0.002(7) 0.01(2)

loop_
_atom_type_symbol
_atom_type_scat_dispersion_real
_atom_type_scat_dispersion_imag
_atom_type_scat_Cromer_Mann_a1
_atom_type_scat_Cromer_Mann_b1
_atom_type_scat_Cromer_Mann_a2
_atom_type_scat_Cromer_Mann_b2
_atom_type_scat_Cromer_Mann_a3
_atom_type_scat_Cromer_Mann_b3
_atom_type_scat_Cromer_Mann_a4
_atom_type_scat_Cromer_Mann_b4
_atom_type_scat_Cromer_Mann_c
_atom_type_scat_source
C 0.0181 0.0091 2.3100 20.8439 1.0200 10.2075 1.5886 0.5687 0.8650 51.6512 0.2156 'International Tables Vol C 4.2.6.8 and 6.1.1.4'
Br -0.6763 1.2805 17.1789 2.1723 5.2358 16.5796 5.6377 0.2609 3.9851 41.4328 2.9557 'International Tables Vol C 4.2.6.8 and 6.1.1.4'

loop_
_geom_angle_atom_site_label_1
_geom_angle_site_symmetry_1
_geom_angle_atom_site_label_2
_geom_angle_site_symmetry_2
_geom_angle_atom_site_label_3
_geom_angle_site_symmetry_3
_geom_angle
_geom_angle_publ_flag
Br1 . C2 . C2 5_665 121(2) yes
Br1 . C2 . C3 . 115(4) yes
C2 5_665 C2 . C3 . 119(4) yes
C2 . C3 . C4 . 169(9) yes
C3 . C4 . C5 . 171(9) yes
C4 . C5 . C6 . 171(6) yes
C5 . C6 . C7 . 175(7) yes
C6 . C7 . Br8 . 113(4) yes
C6 . C7 . C10 . 119(4) yes
Br8 . C7 . C10 . 128(4) yes
Br9 . C10 . C7 . 116(4) yes
Br9 . C10 . C11 . 115(4) yes
C7 . C10 . C11 . 129(5) yes
C10 . C11 . C12 . 174(8) yes
C12 5_665 C12 . C11 . 162(11) yes

loop_
_geom_bond_atom_site_label_1
_geom_bond_site_symmetry_1
_geom_bond_atom_site_label_2
_geom_bond_site_symmetry_2
_geom_bond_distance
_geom_bond_publ_flag
Br1 . C2 . 1.87(6) yes
C2 . C2 5_665 1.38(10) yes
C2 . C3 . 1.45(8) yes
C3 . C4 . 1.19(7) yes
C4 . C5 . 1.37(7) yes
C5 . C6 . 1.21(7) yes
C6 . C7 . 1.47(8) yes
C7 . Br8 . 1.87(4) yes
C7 . C10 . 1.32(7) yes
Br9 . C10 . 1.91(5) yes
C10 . C11 . 1.29(7) yes
C11 . C12 . 1.19(6) yes
C12 . C12 5_665 1.55(11) yes
